data_4127597
loop_
_publ_author_name
'Wang, Xiang'
'Shyshov, Oleksandr'
'Han\<zeva\<cki, Marko'
'J\"ager, Christof M'
'von Delius, Max'

_publ_section_title
;
 Ammonium Complexes of Orthoester Cryptands Are Inherently Dynamic and
 Adaptive.
;
_journal_issue 22
_journal_name_full 'Journal of the American Chemical Society'
_journal_page_first 8868
_journal_page_last 8876
_journal_paper_doi 10.1021/jacs.9b01350
_journal_volume 141
_journal_year 2019
_chemical_formula_moiety 'C10 H19 O5.5, C16 H6 B0.5 F12, H1.5 N0.5'
_chemical_formula_sum 'C26 H26.5 B0.5 F12 N0.5 O5.5'
_chemical_formula_weight 667.38
_space_group_crystal_system monoclinic
_space_group_IT_number 5
_space_group_name_Hall 'C 2y'
_space_group_name_H-M_alt 'C 1 2 1'
_symmetry_space_group_name_Hall 'C 2y'
_symmetry_space_group_name_H-M 'C 1 2 1'
_atom_sites_solution_hydrogens mixed
_atom_sites_solution_primary iterative
_audit_creation_date 2018-10-05
_audit_creation_method
;
Olex2 1.2
(compiled 2018.05.29 svn.r3508 for OlexSys, GUI svn.r5506)
;
_cell_angle_alpha 90
_cell_angle_beta 137.02(3)
_cell_angle_gamma 90
_cell_formula_units_Z 4
_cell_length_a 24.92(2)
_cell_length_b 8.848(8)
_cell_length_c 19.069(16)
_cell_measurement_reflns_used 3422
_cell_measurement_temperature 293(2)
_cell_measurement_theta_max 20.85
_cell_measurement_theta_min 2.53
_cell_volume 2866(5)
_computing_cell_refinement 'SAINT v8.37A (Bruker, 2015)'
_computing_data_reduction 'SAINT v8.37A (Bruker, 2015)'
_computing_molecular_graphics 'Olex2 (Dolomanov et al., 2009)'
_computing_publication_material 'Olex2 (Dolomanov et al., 2009)'
_computing_structure_refinement 'ShelXL (Sheldrick, 2015)'
_computing_structure_solution 'olex2.solve (Bourhis et al., 2015)'
_diffrn_ambient_temperature 293.15
_diffrn_detector_area_resol_mean 8
_diffrn_measured_fraction_theta_full 0.723
_diffrn_measured_fraction_theta_max 0.723
_diffrn_measurement_device_type 'Bruker SMART APEX CCD area detector'
_diffrn_measurement_method '\w and \f scans'
_diffrn_radiation_monochromator graphite
_diffrn_radiation_type MoK\a
_diffrn_radiation_wavelength 0.71073
_diffrn_reflns_av_R_equivalents 0.0430
_diffrn_reflns_av_unetI/netI 0.0565
_diffrn_reflns_Laue_measured_fraction_full 0.723
_diffrn_reflns_Laue_measured_fraction_max 0.723
_diffrn_reflns_limit_h_max 24
_diffrn_reflns_limit_h_min -24
_diffrn_reflns_limit_k_max 8
_diffrn_reflns_limit_k_min -8
_diffrn_reflns_limit_l_max 16
_diffrn_reflns_limit_l_min -17
_diffrn_reflns_number 6961
_diffrn_reflns_point_group_measured_fraction_full 0.710
_diffrn_reflns_point_group_measured_fraction_max 0.710
_diffrn_reflns_theta_full 23.389
_diffrn_reflns_theta_max 23.389
_diffrn_reflns_theta_min 2.139
_diffrn_source 'sealed tube'
_diffrn_standards_number 0
_exptl_absorpt_coefficient_mu 0.157
_exptl_absorpt_correction_T_max 0.7446
_exptl_absorpt_correction_T_min 0.5768
_exptl_absorpt_correction_type multi-scan
_exptl_absorpt_process_details
;
SADABS-2016/2 (Bruker,2016/2) was used for absorption correction.
wR2(int) was 0.0742 before and 0.0566 after correction.
The Ratio of minimum to maximum transmission is 0.7746.
The \l/2 correction factor is Not present.
;
_exptl_crystal_colour Colouress
_exptl_crystal_density_diffrn 1.547
_exptl_crystal_description needl
_exptl_crystal_F_000 1362
_exptl_crystal_size_max 0.312
_exptl_crystal_size_mid 0.155
_exptl_crystal_size_min 0.072
_refine_diff_density_max 0.242
_refine_diff_density_min -0.229
_refine_diff_density_rms 0.053
_refine_ls_abs_structure_details
;
 Flack x determined using 988 quotients [(I+)-(I-)]/[(I+)+(I-)]
 (Parsons, Flack and Wagner, Acta Cryst. B69 (2013) 249-259).
;
_refine_ls_abs_structure_Flack -0.1(5)
_refine_ls_extinction_method none
_refine_ls_goodness_of_fit_ref 1.045
_refine_ls_hydrogen_treatment mixed
_refine_ls_matrix_type full
_refine_ls_number_parameters 452
_refine_ls_number_reflns 2981
_refine_ls_number_restraints 343
_refine_ls_restrained_S_all 1.151
_refine_ls_R_factor_all 0.0617
_refine_ls_R_factor_gt 0.0495
_refine_ls_shift/su_max 0.000
_refine_ls_shift/su_mean 0.000
_refine_ls_structure_factor_coef Fsqd
_refine_ls_weighting_details 'w=1/[\s^2^(Fo^2^)+(0.0661P)^2^+3.6011P] where P=(Fo^2^+2Fc^2^)/3'
_refine_ls_weighting_scheme calc
_refine_ls_wR_factor_gt 0.1168
_refine_ls_wR_factor_ref 0.1254
_reflns_Friedel_coverage 0.829
_reflns_Friedel_fraction_full 0.696
_reflns_Friedel_fraction_max 0.696
_reflns_number_gt 2551
_reflns_number_total 2981
_reflns_threshold_expression 'I > 2\s(I)'
_cod_data_source_file ja9b01350_si_002.cif
_cod_data_source_block xw17084_0ma_a
_cod_original_formula_sum 'C26 H26.50 B0.50 F12 N0.50 O5.50'
_cod_database_code 4127597
_shelx_shelxl_version_number 2016/6
_shelx_space_group_comment
;
The symmetry employed for this shelxl refinement is uniquely defined
by the following loop, which should always be used as a source of
symmetry information in preference to the above space-group names.
They are only intended as comments.
;
_shelx_estimated_absorpt_t_max 0.989
_shelx_estimated_absorpt_t_min 0.953
_olex2_refinement_description
;
1. Fixed Uiso
 At 1.2 times of:
  All C(H) groups, All C(H,H) groups, All C(H,H,H,H) groups
 At 1.5 times of:
  All C(H,H,H) groups
2. Restrained distances
 F8AA-F4 \\sim F8AA-F3 \\sim F4A-F8AB \\sim F3A-F8AB
 with sigma of 0.04
 C20-F8AA \\sim C20-F4A \\sim C20-F3A \\sim C20-F4 \\sim C20-F3 \\sim C20-F8AB
\\sim C20-C12
 with sigma of 0.02
 C22-O \\sim C22-C23
 with sigma of 0.02
 O-O4AA \\sim O-O2AA \\sim O-C14 \\sim O4AA-C14 \\sim O2AA-C14
 with sigma of 0.04
 C11-O \\sim C11-O4AA \\sim C11-O2AA \\sim C11-C14
 with sigma of 0.02
 C23-C22 \\sim C23-O1A
 with sigma of 0.02
 O0AA-C25 \\sim O0AA-C27
 with sigma of 0.02
 O2AA-C11 \\sim O2AA-C24 \\sim O2AA-C26
 with sigma of 0.02
 O1A-C23 \\sim O1B-C23
 with sigma of 0.02
 C16-O1A \\sim C16-O1B
 with sigma of 0.04
3. Rigid bond restraints
 C1, C2, C3, C4, C5, C6, C7, C8, C9, C10, C11, C12, C13, C14, C15, C16, C17,
 C18, C19, C20, C21, C22, B3BA, O, O4AA, O2AA, O1AA
 with sigma for 1-2 distances of 0.01 and sigma for 1-3 distances of 0.01
 C6, C3, C1, C13, C10, C18, C5, C15, C9, C12, C7, C2
 with sigma for 1-2 distances of 0.01 and sigma for 1-3 distances of 0.01
 O1A, C16
 with sigma for 1-2 distances of 0.01 and sigma for 1-3 distances of 0.01
4. Uiso/Uaniso restraints and constraints
C1 \\sim C2 \\sim C3 \\sim C4 \\sim C5 \\sim C6 \\sim C7 \\sim C8 \\sim C9
\\sim C10 \\sim C11 \\sim C12 \\sim C13 \\sim C14 \\sim C15 \\sim C16 \\sim C17
\\sim C18 \\sim C19 \\sim C20 \\sim C21 \\sim C22 \\sim B3BA \\sim O \\sim O4AA
\\sim O2AA \\sim O1AA: within 2A with sigma of 0.04 and sigma for terminal
atoms of 0.08
C15 \\sim C9 \\sim C12 \\sim C7 \\sim C2 \\sim C5 \\sim C3 \\sim C1 \\sim C13
\\sim C10 \\sim C18 \\sim C6: within 2A with sigma of 0.04 and sigma for
terminal atoms of 0.08
O1A \\sim C16: within 2A with sigma of 0.04 and sigma for terminal atoms of 0.08
5. Rigid body (RIGU) restrains
 C12, C20, F8AA, F4, F3
 with sigma for 1-2 distances of 0.004 and sigma for 1-3 distances of 0.004
 C12, C20, F3A, F4A, F8AB
 with sigma for 1-2 distances of 0.004 and sigma for 1-3 distances of 0.004
 C16, O1A, C23
 with sigma for 1-2 distances of 0.004 and sigma for 1-3 distances of 0.004
 C16, C23
 with sigma for 1-2 distances of 0.004 and sigma for 1-3 distances of 0.004
 O0AA, O2AA
 with sigma for 1-2 distances of 0.004 and sigma for 1-3 distances of 0.004
 C23, O1A, C16
 with sigma for 1-2 distances of 0.004 and sigma for 1-3 distances of 0.004
 C23, C16
 with sigma for 1-2 distances of 0.004 and sigma for 1-3 distances of 0.004
 O2AA, C24, C25, O0AA
 with sigma for 1-2 distances of 0.004 and sigma for 1-3 distances of 0.004
 O2AA, C26, C27, O0AA
 with sigma for 1-2 distances of 0.004 and sigma for 1-3 distances of 0.004
6. Others
 Sof(F8AB)=Sof(F3A)=Sof(F4A)=1-FVAR(1)
 Sof(F8AA)=Sof(F3)=Sof(F4)=FVAR(1)
 Sof(C26)=Sof(H26A)=Sof(H26B)=Sof(C27)=Sof(H27A)=Sof(H27B)=1-FVAR(2)
 Sof(C24)=Sof(H24A)=Sof(H24B)=Sof(C25)=Sof(H25A)=Sof(H25B)=FVAR(2)
 Sof(H23C)=Sof(H23D)=Sof(O1B)=Sof(H28C)=Sof(H28D)=1-FVAR(3)
 Sof(O1A)=Sof(H23A)=Sof(H23B)=Sof(H28A)=Sof(H28B)=FVAR(3)
7.a Secondary CH2 refined with riding coordinates:
 C16(H16A,H16B), C19(H19A,H19B), C21(H21A,H21B), C22(H22A,H22B), C23(H23A,
 H23B), C23(H23C,H23D), C24(H24A,H24B), C25(H25A,H25B), C26(H26A,H26B),
 C27(H27A,H27B), C28(H28A,H28B), C28(H28C,H28D)
7.b Aromatic/amide H refined with riding coordinates:
 C3(H3), C5(H5), C7(H7), C9(H9), C13(H13), C18(H18)
7.c Idealised Me refined as rotating group:
 C14(H14A,H14B,H14C)
;
_olex2_submission_special_instructions 'No special instructions were received'

loop_
_space_group_symop_operation_xyz
'x, y, z'
'-x, y, -z'
'x+1/2, y+1/2, z'
'-x+1/2, y+1/2, -z'

loop_
_atom_site_label
_atom_site_type_symbol
_atom_site_fract_x
_atom_site_fract_y
_atom_site_fract_z
_atom_site_U_iso_or_equiv
_atom_site_adp_type
_atom_site_occupancy
_atom_site_site_symmetry_order
_atom_site_calc_flag
_atom_site_refinement_flags_posn
_atom_site_refinement_flags_adp
_atom_site_refinement_flags_occupancy
_atom_site_disorder_assembly
_atom_site_disorder_group
O O 0.3439(3) 0.2667(6) -0.1687(5) 0.0501(16) Uani 1 1 d D U . . .
F1 F 0.6887(3) 0.5522(6) 0.4547(4) 0.0689(18) Uani 1 1 d . . . . .
O4AA O 0.3832(3) 0.1241(7) -0.2294(4) 0.0504(17) Uani 1 1 d D U . . .
F F 0.6372(3) 0.6679(8) 0.3140(5) 0.0769(18) Uani 1 1 d . . . . .
F4AA F 0.6968(3) 0.7897(7) 0.4544(5) 0.092(2) Uani 1 1 d . . . . .
F2 F 0.4434(3) 1.0729(7) 0.2928(5) 0.0814(19) Uani 1 1 d . . . . .
F0AA F 0.2207(3) 0.3097(9) 0.0751(4) 0.099(2) Uani 1 1 d . . . . .
F1AA F 0.4259(3) 0.9654(7) 0.1673(5) 0.0790(19) Uani 1 1 d . . . . .
F8AA F 0.2737(4) 0.0407(12) 0.3647(8) 0.108(4) Uani 0.905(16) 1 d D U . A 1
F9AA F 0.3636(3) 0.9057(7) 0.2088(5) 0.095(2) Uani 1 1 d . . . . .
F3 F 0.3693(5) 0.0749(8) 0.5145(5) 0.075(3) Uani 0.905(16) 1 d D U . A 1
O2AA O 0.3709(3) 0.0259(6) -0.1216(5) 0.0561(17) Uani 1 1 d D U . . .
C1 C 0.5190(4) 0.6210(8) 0.4428(5) 0.0311(19) Uani 1 1 d . U . . .
O1AA O 0.5321(3) 0.3610(7) 0.2055(4) 0.0564(18) Uani 1 1 d . U . . .
C2 C 0.3309(4) 0.3309(9) 0.2398(6) 0.042(2) Uani 1 1 d . U . . .
F2AA F 0.2841(4) 0.4943(7) 0.1017(4) 0.097(2) Uani 1 1 d . . . . .
C3 C 0.5778(4) 0.6078(9) 0.4509(6) 0.037(2) Uani 1 1 d . U . . .
H3 H 0.616399 0.536445 0.497743 0.044 Uiso 1 1 calc R . . . .
F3AA F 0.3094(3) 0.2719(8) 0.0878(4) 0.089(2) Uani 1 1 d . . . . .
F4 F 0.3652(5) -0.0686(7) 0.4125(7) 0.084(3) Uani 0.905(16) 1 d D U . A 1
C4 C 0.6528(5) 0.6771(10) 0.4050(8) 0.046(2) Uani 1 1 d . U . . .
C5 C 0.3888(4) 0.4257(9) 0.3084(6) 0.036(2) Uani 1 1 d . U . . .
H5 H 0.400939 0.503533 0.288976 0.043 Uiso 1 1 calc R . . . .
C6 C 0.5881(4) 0.6951(9) 0.3929(7) 0.040(2) Uani 1 1 d . U . . .
C7 C 0.3162(4) 0.2147(9) 0.2762(7) 0.043(2) Uani 1 1 d . U . . .
H7 H 0.275178 0.148520 0.226903 0.052 Uiso 1 1 calc R . . . .
C8 C 0.4288(6) 0.9397(12) 0.2466(8) 0.058(3) Uani 1 1 d . U . . .
C9 C 0.4164(4) 0.2841(9) 0.4483(6) 0.038(2) Uani 1 1 d . U . . .
H9 H 0.447169 0.273357 0.517750 0.045 Uiso 1 1 calc R . . . .
C10 C 0.4809(4) 0.8210(9) 0.3166(6) 0.043(2) Uani 1 1 d . U . . .
C11 C 0.3389(4) 0.1215(9) -0.2064(6) 0.050(2) Uani 1 1 d D U . . .
B3BA B 0.500000 0.5148(15) 0.500000 0.035(3) Uani 1 2 d S TU P . .
C12 C 0.3580(4) 0.1888(9) 0.3814(6) 0.040(2) Uani 1 1 d D U . . .
C13 C 0.4718(4) 0.7352(9) 0.3750(6) 0.039(2) Uani 1 1 d . U . . .
H13 H 0.430019 0.762361 0.364016 0.047 Uiso 1 1 calc R . . . .
C14 C 0.2634(4) 0.0768(11) -0.2976(7) 0.068(3) Uani 1 1 d D U . . .
H14A H 0.233340 0.055117 -0.284877 0.102 Uiso 1 1 calc GR . . . .
H14B H 0.266285 -0.012059 -0.323560 0.102 Uiso 1 1 calc GR . . . .
H14C H 0.238305 0.156664 -0.347352 0.102 Uiso 1 1 calc GR . . . .
C15 C 0.4335(4) 0.4049(8) 0.4159(6) 0.036(2) Uani 1 1 d . U . . .
C16 C 0.4721(5) 0.4177(14) 0.1902(8) 0.081(4) Uani 1 1 d D U . . .
H16A H 0.492132 0.481099 0.246757 0.098 Uiso 1 1 calc R . . . .
H16B H 0.439618 0.337937 0.178611 0.098 Uiso 1 1 calc R . . . .
C17 C 0.2872(5) 0.3567(13) 0.1279(7) 0.060(3) Uani 1 1 d . U . . .
C18 C 0.5395(4) 0.8028(9) 0.3251(6) 0.043(2) Uani 1 1 d . U . . .
H18 H 0.544720 0.857716 0.288866 0.052 Uiso 1 1 calc R . . . .
C19 C 0.4265(5) 0.2660(12) -0.2934(7) 0.056(3) Uani 1 1 d . U . . .
H19A H 0.409647 0.320941 -0.350843 0.067 Uiso 1 1 calc R . . . .
H19B H 0.457578 0.179046 -0.277536 0.067 Uiso 1 1 calc R . . . .
C20 C 0.3442(4) 0.0670(10) 0.4206(7) 0.051(2) Uani 1 1 d D U . . .
C21 C 0.3620(5) 0.2244(12) -0.3120(7) 0.060(3) Uani 1 1 d . U . . .
H21A H 0.323600 0.171769 -0.377362 0.072 Uiso 1 1 calc R . . . .
H21B H 0.337224 0.315684 -0.318198 0.072 Uiso 1 1 calc R . . . .
C22 C 0.3027(6) 0.2958(12) -0.1403(8) 0.069(3) Uani 1 1 d D U . . .
H22A H 0.246592 0.304729 -0.202606 0.083 Uiso 1 1 calc R . . . .
H22B H 0.310768 0.210350 -0.101558 0.083 Uiso 1 1 calc R . . . .
O0AA O 0.500000 -0.1292(9) 0.000000 0.056(3) Uani 1 2 d DS TU P . .
O1A O 0.4161(12) 0.484(3) 0.0021(17) 0.058(11) Uiso 0.26(2) 1 d D U . B 1
C23 C 0.3310(5) 0.4353(14) -0.0782(7) 0.080(4) Uani 1 1 d D U . . .
H23A H 0.315986 0.427141 -0.043646 0.096 Uiso 0.26(2) 1 calc R . . B 1
H23B H 0.300779 0.518312 -0.126571 0.096 Uiso 0.26(2) 1 calc R . . B 1
H23C H 0.342938 0.514240 -0.100467 0.096 Uiso 0.74(2) 1 calc R . . B 2
H23D H 0.293124 0.472807 -0.080588 0.096 Uiso 0.74(2) 1 calc R . . B 2
N1 N 0.500000 0.2312(15) 0.000000 0.051(3) Uani 1 2 d S T P . .
F8AB F 0.297(3) 0.104(8) 0.432(4) 0.064(19) Uani 0.095(16) 1 d D U . A 2
F3A F 0.401(2) -0.005(8) 0.513(4) 0.07(2) Uani 0.095(16) 1 d D U . A 2
F4A F 0.295(4) -0.033(6) 0.344(4) 0.07(2) Uani 0.095(16) 1 d D U . A 2
C24 C 0.3763(8) -0.1270(13) -0.1475(19) 0.048(5) Uani 0.68(4) 1 d D U . C 1
H24A H 0.327242 -0.181423 -0.188465 0.058 Uiso 0.68(4) 1 calc R . . C 1
H24B H 0.388189 -0.120810 -0.185884 0.058 Uiso 0.68(4) 1 calc R . . C 1
C25 C 0.4341(8) -0.1953(17) -0.0581(17) 0.084(10) Uani 0.68(4) 1 d D U . C 1
H25A H 0.419921 -0.202578 -0.022542 0.100 Uiso 0.68(4) 1 calc R . . C 1
H25B H 0.439502 -0.297409 -0.070923 0.100 Uiso 0.68(4) 1 calc R . . C 1
C26 C 0.380(2) -0.133(2) -0.107(3) 0.038(12) Uiso 0.32(4) 1 d D U . C 2
H26A H 0.332558 -0.184690 -0.166374 0.046 Uiso 0.32(4) 1 calc R . . C 2
H26B H 0.393535 -0.161139 -0.046679 0.046 Uiso 0.32(4) 1 calc R . . C 2
C27 C 0.4516(14) -0.175(3) -0.0915(16) 0.022(9) Uiso 0.32(4) 1 d D U . C 2
H27A H 0.455762 -0.281880 -0.097715 0.026 Uiso 0.32(4) 1 calc R . . C 2
H27B H 0.451865 -0.115661 -0.134134 0.026 Uiso 0.32(4) 1 calc R . . C 2
O1B O 0.3950(5) 0.3845(11) 0.0138(6) 0.063(5) Uani 0.74(2) 1 d D . . B 2
C28 C 0.4294(6) 0.5072(16) 0.0947(8) 0.109(6) Uani 1 1 d . . . . .
H28A H 0.452686 0.607066 0.120181 0.131 Uiso 0.26(2) 1 calc R . . B 1
H28B H 0.376655 0.517688 0.063135 0.131 Uiso 0.26(2) 1 calc R . . B 1
H28C H 0.465187 0.572635 0.103453 0.131 Uiso 0.74(2) 1 calc R . . B 2
H28D H 0.388048 0.568063 0.075972 0.131 Uiso 0.74(2) 1 calc R . . B 2
H1A H 0.500000 0.11(4) 0.000000 0.20(12) Uiso 1 2 d S T P . .
H1B H 0.513(6) 0.253(11) 0.051(7) 0.05(4) Uiso 1 1 d . . . . .

loop_
_atom_site_aniso_label
_atom_site_aniso_U_11
_atom_site_aniso_U_22
_atom_site_aniso_U_33
_atom_site_aniso_U_23
_atom_site_aniso_U_13
_atom_site_aniso_U_12
O 0.042(3) 0.043(4) 0.067(4) 0.002(3) 0.040(3) 0.001(3)
F1 0.031(3) 0.070(4) 0.095(4) 0.043(3) 0.043(3) 0.026(3)
O4AA 0.016(3) 0.063(4) 0.045(4) -0.010(3) 0.014(3) -0.009(3)
F 0.051(3) 0.110(5) 0.079(4) 0.041(4) 0.051(3) 0.033(3)
F4AA 0.037(3) 0.057(4) 0.145(6) -0.001(4) 0.055(4) -0.003(3)
F2 0.059(4) 0.056(4) 0.097(5) 0.023(4) 0.047(4) 0.031(3)
F0AA 0.025(3) 0.138(6) 0.044(4) -0.002(4) -0.004(3) -0.001(3)
F1AA 0.062(4) 0.092(4) 0.064(4) 0.045(3) 0.040(3) 0.043(3)
F8AA 0.032(4) 0.123(9) 0.098(7) 0.009(7) 0.025(4) -0.025(4)
F9AA 0.026(3) 0.101(5) 0.096(5) 0.058(4) 0.025(3) 0.031(3)
F3 0.083(6) 0.068(5) 0.062(4) -0.027(4) 0.050(5) -0.048(5)
O2AA 0.031(3) 0.037(4) 0.075(4) 0.003(3) 0.031(3) 0.001(3)
C1 0.017(4) 0.029(5) 0.024(5) -0.004(3) 0.007(4) -0.002(3)
O1AA 0.023(3) 0.081(4) 0.041(4) 0.010(3) 0.016(3) 0.023(3)
C2 0.019(4) 0.039(5) 0.036(5) -0.006(4) 0.010(4) 0.014(4)
F2AA 0.080(4) 0.065(4) 0.035(3) 0.009(3) 0.008(3) 0.007(3)
C3 0.019(4) 0.036(5) 0.033(5) 0.007(4) 0.012(4) 0.006(3)
F3AA 0.057(3) 0.121(5) 0.038(3) -0.005(3) 0.018(3) 0.032(4)
F4 0.104(7) 0.045(4) 0.130(8) -0.004(4) 0.094(7) -0.002(4)
C4 0.034(5) 0.046(6) 0.053(6) 0.029(5) 0.030(5) 0.022(5)
C5 0.018(4) 0.032(4) 0.036(4) 0.001(4) 0.014(4) 0.010(3)
C6 0.024(4) 0.041(5) 0.044(5) 0.005(4) 0.021(4) 0.005(4)
C7 0.012(4) 0.039(5) 0.039(5) -0.008(4) 0.006(4) 0.003(3)
C8 0.043(6) 0.045(7) 0.064(7) 0.025(5) 0.031(5) 0.023(5)
C9 0.020(4) 0.037(5) 0.034(5) -0.003(4) 0.013(4) 0.003(3)
C10 0.030(4) 0.040(5) 0.033(5) 0.005(4) 0.015(4) 0.012(4)
C11 0.025(4) 0.043(6) 0.060(6) -0.003(5) 0.024(4) -0.008(4)
B3BA 0.027(6) 0.028(7) 0.028(7) 0.000 0.013(6) 0.000
C12 0.019(4) 0.036(5) 0.042(5) -0.014(4) 0.015(4) 0.002(3)
C13 0.022(4) 0.042(5) 0.036(5) 0.004(4) 0.016(4) 0.007(4)
C14 0.023(4) 0.066(6) 0.075(6) 0.002(5) 0.023(5) -0.008(4)
C15 0.013(3) 0.034(5) 0.029(4) -0.002(4) 0.006(3) 0.006(3)
C16 0.033(5) 0.117(10) 0.051(7) -0.021(7) 0.018(5) 0.026(6)
C17 0.032(6) 0.071(8) 0.038(5) 0.004(5) 0.013(5) 0.019(5)
C18 0.033(4) 0.036(5) 0.051(5) 0.014(4) 0.028(4) 0.011(4)
C19 0.025(4) 0.085(7) 0.035(6) -0.004(5) 0.015(4) -0.010(5)
C20 0.029(4) 0.050(6) 0.055(5) -0.014(4) 0.025(4) -0.010(4)
C21 0.021(4) 0.087(8) 0.038(6) -0.014(5) 0.011(4) -0.012(4)
C22 0.062(6) 0.067(7) 0.087(8) 0.026(7) 0.058(6) 0.024(6)
O0AA 0.026(5) 0.038(5) 0.075(7) 0.000 0.028(5) 0.000
C23 0.044(6) 0.104(9) 0.043(6) 0.015(7) 0.016(5) 0.039(6)
N1 0.042(7) 0.052(9) 0.042(10) 0.000 0.025(7) 0.000
F8AB 0.00(3) 0.11(5) 0.04(4) 0.01(3) 0.00(3) 0.01(2)
F3A 0.03(2) 0.08(5) 0.073(19) 0.01(2) 0.028(17) 0.00(2)
F4A 0.07(4) 0.04(3) 0.06(2) 0.00(2) 0.03(2) -0.01(3)
C24 0.040(8) 0.031(8) 0.067(12) -0.001(6) 0.037(8) -0.011(5)
C25 0.041(9) 0.048(9) 0.071(12) -0.003(8) 0.012(8) -0.004(8)
O1B 0.032(5) 0.074(8) 0.034(6) 0.010(5) 0.008(4) 0.033(5)
C28 0.055(7) 0.152(12) 0.038(7) -0.017(8) 0.008(6) 0.060(8)

loop_
_atom_type_symbol
_atom_type_description
_atom_type_scat_dispersion_real
_atom_type_scat_dispersion_imag
_atom_type_scat_source
C C 0.0033 0.0016 'International Tables Vol C Tables 4.2.6.8 and 6.1.1.4'
H H 0.0000 0.0000 'International Tables Vol C Tables 4.2.6.8 and 6.1.1.4'
B B 0.0013 0.0007 'International Tables Vol C Tables 4.2.6.8 and 6.1.1.4'
F F 0.0171 0.0103 'International Tables Vol C Tables 4.2.6.8 and 6.1.1.4'
N N 0.0061 0.0033 'International Tables Vol C Tables 4.2.6.8 and 6.1.1.4'
O O 0.0106 0.0060 'International Tables Vol C Tables 4.2.6.8 and 6.1.1.4'

loop_
_geom_angle_atom_site_label_1
_geom_angle_atom_site_label_2
_geom_angle_atom_site_label_3
_geom_angle
_geom_angle_site_symmetry_1
_geom_angle_site_symmetry_3
C11 O C22 120.4(7) . .
C11 O4AA C21 123.7(6) . .
C11 O2AA C24 105.8(12) . .
C26 O2AA C11 133(2) . .
C3 C1 B3BA 130.1(6) . .
C3 C1 C13 106.5(7) . .
C13 C1 B3BA 123.3(7) . .
C16 O1AA C19 101.6(7) . 2_655
C5 C2 C7 117.4(8) . .
C5 C2 C17 115.5(9) . .
C7 C2 C17 127.2(8) . .
C1 C3 C6 128.0(7) . .
F1 C4 F 105.1(8) . .
F1 C4 C6 107.5(7) . .
F4AA C4 F1 111.8(7) . .
F4AA C4 F 105.1(8) . .
F4AA C4 C6 106.8(8) . .
C6 C4 F 120.6(7) . .
C2 C5 C15 118.0(8) . .
C4 C6 C3 125.8(7) . .
C18 C6 C3 123.7(7) . .
C18 C6 C4 110.5(8) . .
C2 C7 C12 127.2(7) . .
F2 C8 F1AA 108.7(8) . .
F2 C8 C10 113.9(8) . .
F9AA C8 F2 101.7(9) . .
F9AA C8 F1AA 112.5(9) . .
F9AA C8 C10 105.8(9) . .
C10 C8 F1AA 113.6(8) . .
C12 C9 C15 121.4(8) . .
C8 C10 C13 122.7(8) . .
C18 C10 C8 111.2(8) . .
C18 C10 C13 126.0(7) . .
O C11 O4AA 109.2(6) . .
O C11 O2AA 101.0(6) . .
O2AA C11 O4AA 115.4(6) . .
C14 C11 O 115.1(7) . .
C14 C11 O4AA 105.0(8) . .
C14 C11 O2AA 111.6(7) . .
C1 B3BA C1 115.0(9) . 2_656
C15 B3BA C1 114.4(4) . 2_656
C15 B3BA C1 105.4(4) 2_656 2_656
C15 B3BA C1 105.4(4) . .
C15 B3BA C1 114.4(4) 2_656 .
C15 B3BA C15 101.8(9) . 2_656
C7 C12 C20 127.8(7) . .
C9 C12 C7 113.9(8) . .
C9 C12 C20 118.3(8) . .
C1 C13 C10 125.9(7) . .
C5 C15 B3BA 121.1(7) . .
C9 C15 C5 122.1(7) . .
C9 C15 B3BA 116.8(7) . .
O1AA C16 C28 98.4(9) . .
F0AA C17 C2 104.3(9) . .
F0AA C17 F2AA 109.9(8) . .
F0AA C17 F3AA 101.7(8) . .
F2AA C17 C2 117.0(9) . .
F2AA C17 F3AA 102.8(9) . .
F3AA C17 C2 120.0(7) . .
C6 C18 C10 109.8(8) . .
C21 C19 O1AA 99.2(7) . 2_655
F8AA C20 F3 97.8(8) . .
F8AA C20 F4 99.1(8) . .
F8AA C20 C12 114.1(8) . .
F3 C20 C12 123.6(7) . .
F4 C20 F3 109.8(8) . .
F4 C20 C12 109.4(7) . .
F8AB C20 C12 116(3) . .
F3A C20 C12 126(2) . .
F3A C20 F8AB 96(3) . .
F4A C20 C12 107(3) . .
F4A C20 F8AB 97(3) . .
F4A C20 F3A 111(4) . .
C19 C21 O4AA 114.8(7) . .
C23 C22 O 112.4(9) . .
C27 O0AA C27 143(3) 2_655 .
C23 O1A C28 99.5(16) . .
C22 C23 O1A 122.9(13) . .
O1B C23 C22 100.7(9) . .
C25 C24 O2AA 105(2) . .
O0AA C25 C24 114(2) . .
O2AA C26 C27 105(3) . .
O0AA C27 C26 89(3) . .
C23 O1B C28 109.8(8) . .
C16 C28 O1A 133.1(14) . .
C16 C28 O1B 103.0(10) . .

loop_
_geom_bond_atom_site_label_1
_geom_bond_atom_site_label_2
_geom_bond_distance
_geom_bond_site_symmetry_2
O C11 1.432(9) .
O C22 1.494(10) .
F1 C4 1.296(9) .
O4AA C11 1.454(10) .
O4AA C21 1.527(11) .
F C4 1.476(11) .
F4AA C4 1.253(11) .
F2 C8 1.352(11) .
F0AA C17 1.222(11) .
F1AA C8 1.478(12) .
F8AA C20 1.240(9) .
F9AA C8 1.241(11) .
F3 C20 1.401(10) .
O2AA C11 1.442(10) .
O2AA C24 1.480(14) .
O2AA C26 1.42(2) .
C1 C3 1.360(11) .
C1 B3BA 1.749(11) .
C1 C13 1.360(10) .
O1AA C16 1.391(11) .
O1AA C19 1.431(11) 2_655
C2 C5 1.318(11) .
C2 C7 1.430(12) .
C2 C17 1.546(14) .
F2AA C17 1.297(12) .
C3 C6 1.517(12) .
F3AA C17 1.440(11) .
F4 C20 1.362(10) .
C4 C6 1.461(12) .
C5 C15 1.462(12) .
C6 C18 1.324(11) .
C7 C12 1.451(12) .
C8 C10 1.427(12) .
C9 C12 1.318(11) .
C9 C15 1.447(11) .
C10 C13 1.496(12) .
C10 C18 1.354(11) .
C11 C14 1.391(10) .
B3BA C15 1.541(11) .
B3BA C15 1.541(11) 2_656
C12 C20 1.488(11) .
C16 C28 1.496(16) .
C19 C21 1.417(12) .
C20 F8AB 1.38(2) .
C20 F3A 1.36(2) .
C20 F4A 1.34(2) .
C22 C23 1.484(13) .
O0AA C27 1.26(2) 2_655
O0AA C27 1.26(2) .
O1A C23 1.51(2) .
O1A C28 1.55(3) .
C23 O1B 1.315(11) .
C24 C25 1.32(3) .
C26 C27 1.61(6) .
O1B C28 1.537(14) .
